data_1553252
loop_
_publ_author_name
'Hickey, Jennifer L.'
'Zaretsky, Serge'
'St Denis, Megan A.'
'Kumar Chakka, Sai'
'Morshed, M. Monzur'
'Scully, Conor C. G.'
'Roughton, Andrew L.'
'Yudin, Andrei K.'

_publ_section_title
;
 Passive Membrane Permeability of Macrocycles Can Be Controlled by
 Exocyclic Amide Bonds.
;
_journal_issue 11
_journal_name_full 'Journal of medicinal chemistry'
_journal_page_first 5368
_journal_page_last 5376
_journal_paper_doi 10.1021/acs.jmedchem.6b00222
_journal_volume 59
_journal_year 2016
_chemical_absolute_configuration ad
_chemical_formula_moiety 'C40 H57 N7 O7, C H4 O, H2 O'
_chemical_formula_sum 'C41 H63 N7 O9'
_chemical_formula_weight 797.98
_space_group_crystal_system orthorhombic
_space_group_IT_number 19
_space_group_name_Hall 'P 2ac 2ab'
_space_group_name_H-M_alt 'P 21 21 21'
_atom_sites_solution_hydrogens mixed
_audit_creation_method SHELXL-2013
_cell_angle_alpha 90
_cell_angle_beta 90
_cell_angle_gamma 90
_cell_formula_units_Z 8
_cell_length_a 13.1244(10)
_cell_length_b 13.6010(9)
_cell_length_c 48.964(3)
_cell_measurement_reflns_used 9912
_cell_measurement_temperature 147(2)
_cell_measurement_theta_max 66.44
_cell_measurement_theta_min 3.82
_cell_volume 8740.3(10)
_computing_cell_refinement APEX2
_computing_data_collection 'APEX2 (Bruker, 2007)'
_computing_data_reduction 'SAINT (Bruker, 2007)'
_computing_molecular_graphics 'PLATON (Spek, 2009)'
_computing_publication_material 'SHELXTL (Sheldrick, 2008)'
_computing_structure_refinement 'SHELXL-2013 (Sheldrick, 2013)'
_computing_structure_solution 'SHELXS-97 (Sheldrick, 2008)'
_diffrn_ambient_temperature 147(2)
_diffrn_measured_fraction_theta_full 0.969
_diffrn_measured_fraction_theta_max 0.986
_diffrn_measurement_device_type 'Bruker Kappa APEX-DUO CCD'
_diffrn_measurement_method '\f and \w scans'
_diffrn_radiation_type CuK\a
_diffrn_radiation_wavelength 1.54178
_diffrn_reflns_av_R_equivalents 0.0308
_diffrn_reflns_av_unetI/netI 0.0261
_diffrn_reflns_Laue_measured_fraction_full 0.969
_diffrn_reflns_Laue_measured_fraction_max 0.986
_diffrn_reflns_limit_h_max 15
_diffrn_reflns_limit_h_min -15
_diffrn_reflns_limit_k_max 16
_diffrn_reflns_limit_k_min -15
_diffrn_reflns_limit_l_max 57
_diffrn_reflns_limit_l_min -57
_diffrn_reflns_number 58403
_diffrn_reflns_point_group_measured_fraction_full 0.959
_diffrn_reflns_point_group_measured_fraction_max 0.977
_diffrn_reflns_theta_full 67.679
_diffrn_reflns_theta_max 66.847
_diffrn_reflns_theta_min 1.804
_diffrn_source 'Bruker ImuS with multi-layer optics'
_exptl_absorpt_coefficient_mu 0.702
_exptl_absorpt_correction_T_max 7528
_exptl_absorpt_correction_T_min 7036
_exptl_absorpt_correction_type multi-scan
_exptl_absorpt_process_details 'SADABS (Sheldrick, 1996)'
_exptl_crystal_colour colourless
_exptl_crystal_density_diffrn 1.213
_exptl_crystal_description block
_exptl_crystal_F_000 3440
_exptl_crystal_size_max 0.170
_exptl_crystal_size_mid 0.120
_exptl_crystal_size_min 0.090
_refine_diff_density_max 0.298
_refine_diff_density_min -0.293
_refine_diff_density_rms 0.035
_refine_ls_abs_structure_details
; 
 Flack x determined using 6268 quotients [(I+)-(I-)]/[(I+)+(I-)] 
 (Parsons and Flack (2004), Acta Cryst. A60, s61). 
;
_refine_ls_abs_structure_Flack 0.04(4)
_refine_ls_extinction_method none
_refine_ls_goodness_of_fit_ref 1.024
_refine_ls_hydrogen_treatment constr
_refine_ls_matrix_type full
_refine_ls_number_parameters 1027
_refine_ls_number_reflns 15179
_refine_ls_number_restraints 0
_refine_ls_restrained_S_all 1.024
_refine_ls_R_factor_all 0.0352
_refine_ls_R_factor_gt 0.0334
_refine_ls_shift/su_max 0.001
_refine_ls_shift/su_mean 0.000
_refine_ls_structure_factor_coef Fsqd
_refine_ls_weighting_details 'w=1/[\s^2^(Fo^2^)+(0.0472P)^2^+2.1010P] where P=(Fo^2^+2Fc^2^)/3'
_refine_ls_weighting_scheme calc
_refine_ls_wR_factor_gt 0.0854
_refine_ls_wR_factor_ref 0.0869
_reflns_Friedel_coverage 0.795
_reflns_Friedel_fraction_full 0.948
_reflns_Friedel_fraction_max 0.966
_reflns_number_gt 14547
_reflns_number_total 15179
_reflns_threshold_expression 'I > 2\s(I)'
_cod_data_source_file jm6b00222_si_002.cif
_cod_data_source_block d13197
_cod_original_cell_volume 8740.2(11)
_cod_database_code 1553252
_shelx_space_group_comment
; 
The symmetry employed for this shelxl refinement is uniquely defined 
by the following loop, which should always be used as a source of 
symmetry information in preference to the above space-group names. 
They are only intended as comments. 
;
_shelx_estimated_absorpt_t_min 0.890
_shelx_estimated_absorpt_t_max 0.939
_shelxl_version_number 2013-3

loop_
_space_group_symop_operation_xyz
'x, y, z'
'x+1/2, -y+1/2, -z'
'-x, y+1/2, -z+1/2'
'-x+1/2, -y, z+1/2'

loop_
_atom_site_label
_atom_site_type_symbol
_atom_site_fract_x
_atom_site_fract_y
_atom_site_fract_z
_atom_site_U_iso_or_equiv
_atom_site_adp_type
_atom_site_occupancy
_atom_site_site_symmetry_order
_atom_site_calc_flag
_atom_site_refinement_flags_posn
_atom_site_refinement_flags_adp
O1A O 0.70934(13) 0.41030(12) 0.22596(3) 0.0286(4) Uani 1 1 d . .
O2A O 0.80387(12) 0.14700(12) 0.24057(3) 0.0289(4) Uani 1 1 d . .
O3A O 1.10585(15) 0.27177(13) 0.26261(6) 0.0589(7) Uani 1 1 d . .
O4A O 1.16660(15) -0.04564(12) 0.20951(3) 0.0345(4) Uani 1 1 d . .
O5A O 0.88901(13) 0.05367(13) 0.14221(3) 0.0325(4) Uani 1 1 d . .
O6A O 0.76173(12) 0.37688(12) 0.15035(3) 0.0268(3) Uani 1 1 d . .
O7A O 1.34983(12) 0.08245(12) 0.24949(3) 0.0285(4) Uani 1 1 d . .
H7OA H 1.3304 0.0319 0.2578 0.043 Uiso 1 1 d R U
N1A N 0.62617(13) 0.27974(13) 0.20792(4) 0.0205(4) Uani 1 1 d . .
H1AA H 0.5958 0.2234 0.2113 0.025 Uiso 1 1 calc R U
N2A N 0.75589(14) 0.26974(13) 0.26884(4) 0.0216(4) Uani 1 1 d . .
H2AB H 0.7740 0.3091 0.2822 0.026 Uiso 1 1 calc R U
N3A N 0.99815(14) 0.14290(14) 0.26262(4) 0.0263(4) Uani 1 1 d . .
H3AC H 0.9881 0.0831 0.2563 0.032 Uiso 1 1 calc R U
N4A N 1.15767(14) 0.11906(13) 0.21576(4) 0.0238(4) Uani 1 1 d . .
H4AA H 1.1570 0.1761 0.2073 0.029 Uiso 1 1 calc R U
N5A N 1.06427(14) 0.14938(14) 0.16761(4) 0.0242(4) Uani 1 1 d . .
N6A N 0.83198(14) 0.02972(14) 0.18546(4) 0.0243(4) Uani 1 1 d . .
H6AB H 0.8412 0.0468 0.2026 0.029 Uiso 1 1 calc R U
N7A N 0.80858(14) 0.26097(14) 0.18073(4) 0.0231(4) Uani 1 1 d . .
H7AB H 0.7895 0.2216 0.1940 0.028 Uiso 1 1 calc R U
C1A C 0.66591(16) 0.33004(16) 0.22863(4) 0.0215(4) Uani 1 1 d . .
C2A C 0.65570(17) 0.28138(16) 0.25665(4) 0.0226(4) Uani 1 1 d . .
H2AA H 0.6237 0.2152 0.2544 0.027 Uiso 1 1 calc R U
C3A C 0.58764(18) 0.34494(17) 0.27502(5) 0.0263(5) Uani 1 1 d . .
H3AA H 0.6221 0.4086 0.2783 0.032 Uiso 1 1 calc R U
H3AB H 0.5231 0.3588 0.2653 0.032 Uiso 1 1 calc R U
C4A C 0.56313(17) 0.29806(17) 0.30211(5) 0.0249(5) Uani 1 1 d . .
C5A C 0.4921(2) 0.22207(19) 0.30388(6) 0.0372(6) Uani 1 1 d . .
H5AA H 0.4598 0.1985 0.2878 0.045 Uiso 1 1 calc R U
C6A C 0.4685(3) 0.1807(2) 0.32896(7) 0.0552(9) Uani 1 1 d . .
H6AA H 0.4193 0.1296 0.3300 0.066 Uiso 1 1 calc R U
C7A C 0.5154(3) 0.2129(2) 0.35229(6) 0.0546(9) Uani 1 1 d . .
H7AA H 0.4996 0.1835 0.3694 0.065 Uiso 1 1 calc R U
C8A C 0.5852(3) 0.2876(2) 0.35087(6) 0.0484(8) Uani 1 1 d . .
H8AA H 0.6172 0.3106 0.3670 0.058 Uiso 1 1 calc R U
C9A C 0.6090(2) 0.3296(2) 0.32597(5) 0.0355(6) Uani 1 1 d . .
H9AA H 0.6579 0.3811 0.3252 0.043 Uiso 1 1 calc R U
C10A C 0.82156(16) 0.20076(15) 0.26024(4) 0.0205(4) Uani 1 1 d . .
C11A C 0.91639(17) 0.18894(16) 0.27797(4) 0.0227(5) Uani 1 1 d . .
H11A H 0.9392 0.2551 0.2845 0.027 Uiso 1 1 calc R U
C12A C 0.89308(19) 0.12308(17) 0.30285(5) 0.0277(5) Uani 1 1 d . .
H12A H 0.8620 0.0614 0.2961 0.033 Uiso 1 1 calc R U
H12D H 0.9586 0.1054 0.3116 0.033 Uiso 1 1 calc R U
C13A C 0.8235(2) 0.16559(19) 0.32474(5) 0.0318(5) Uani 1 1 d . .
H13A H 0.7572 0.1836 0.3160 0.038 Uiso 1 1 calc R U
C14A C 0.8026(3) 0.0877(2) 0.34643(6) 0.0492(7) Uani 1 1 d . .
H14A H 0.7739 0.0290 0.3378 0.074 Uiso 1 1 calc R U
H14B H 0.7539 0.1137 0.3598 0.074 Uiso 1 1 calc R U
H14C H 0.8663 0.0706 0.3557 0.074 Uiso 1 1 calc R U
C15A C 0.8683(2) 0.2576(2) 0.33763(5) 0.0385(6) Uani 1 1 d . .
H15A H 0.8215 0.2827 0.3516 0.058 Uiso 1 1 calc R U
H15B H 0.8784 0.3078 0.3235 0.058 Uiso 1 1 calc R U
H15C H 0.9339 0.2416 0.3461 0.058 Uiso 1 1 calc R U
C16A C 1.08631(17) 0.18522(16) 0.25758(5) 0.0255(5) Uani 1 1 d . .
C17A C 1.16910(17) 0.11915(16) 0.24540(5) 0.0234(5) Uani 1 1 d . .
H17A H 1.1576 0.0506 0.2521 0.028 Uiso 1 1 calc R U
C18A C 1.27291(17) 0.15303(17) 0.25537(5) 0.0269(5) Uani 1 1 d . .
H18A H 1.2905 0.2162 0.2465 0.032 Uiso 1 1 calc R U
H18B H 1.2701 0.1643 0.2753 0.032 Uiso 1 1 calc R U
C19A C 1.14818(17) 0.03798(16) 0.20069(5) 0.0245(5) Uani 1 1 d . .
C20A C 1.10878(18) 0.05134(17) 0.17182(5) 0.0260(5) Uani 1 1 d . .
H20A H 1.0545 0.0012 0.1685 0.031 Uiso 1 1 calc R U
C21A C 1.1906(2) 0.0395(3) 0.14974(6) 0.0508(8) Uani 1 1 d . .
H21A H 1.2586 0.0309 0.1581 0.061 Uiso 1 1 calc R U
H21B H 1.1758 -0.0185 0.1382 0.061 Uiso 1 1 calc R U
C22A C 1.1872(2) 0.1319(2) 0.13308(6) 0.0412(6) Uani 1 1 d . .
H22A H 1.1941 0.1168 0.1134 0.049 Uiso 1 1 calc R U
H22B H 1.2429 0.1770 0.1385 0.049 Uiso 1 1 calc R U
C23A C 1.08420(18) 0.17784(19) 0.13896(5) 0.0296(5) Uani 1 1 d . .
H23A H 1.0868 0.2502 0.1370 0.036 Uiso 1 1 calc R U
H23B H 1.0312 0.1513 0.1266 0.036 Uiso 1 1 calc R U
C24A C 0.95879(16) 0.15693(16) 0.17760(5) 0.0223(4) Uani 1 1 d . .
H24A H 0.9609 0.1498 0.1979 0.027 Uiso 1 1 calc R U
C25A C 0.88941(17) 0.07491(16) 0.16646(4) 0.0228(5) Uani 1 1 d . .
C26A C 0.75450(19) -0.04651(17) 0.17972(5) 0.0300(5) Uani 1 1 d . .
C27A C 0.6761(2) -0.0074(2) 0.15948(6) 0.0419(7) Uani 1 1 d . .
H27A H 0.6448 0.0524 0.1668 0.063 Uiso 1 1 calc R U
H27B H 0.6233 -0.0572 0.1565 0.063 Uiso 1 1 calc R U
H27C H 0.7097 0.0077 0.1421 0.063 Uiso 1 1 calc R U
C28A C 0.8063(3) -0.1394(2) 0.16889(7) 0.0466(7) Uani 1 1 d . .
H28A H 0.8561 -0.1629 0.1823 0.070 Uiso 1 1 calc R U
H28B H 0.8411 -0.1244 0.1517 0.070 Uiso 1 1 calc R U
H28C H 0.7549 -0.1904 0.1658 0.070 Uiso 1 1 calc R U
C29A C 0.7038(2) -0.0686(2) 0.20700(6) 0.0379(6) Uani 1 1 d . .
H29A H 0.6710 -0.0089 0.2139 0.057 Uiso 1 1 calc R U
H29B H 0.7554 -0.0909 0.2201 0.057 Uiso 1 1 calc R U
H29C H 0.6525 -0.1202 0.2045 0.057 Uiso 1 1 calc R U
C30A C 0.91442(16) 0.25893(16) 0.17131(5) 0.0248(5) Uani 1 1 d . .
H30A H 0.9150 0.2688 0.1511 0.030 Uiso 1 1 calc R U
C31A C 0.97514(19) 0.34148(19) 0.18447(7) 0.0390(6) Uani 1 1 d . .
H31A H 0.9437 0.4048 0.1800 0.059 Uiso 1 1 calc R U
H31B H 1.0452 0.3402 0.1776 0.059 Uiso 1 1 calc R U
H31C H 0.9756 0.3326 0.2043 0.059 Uiso 1 1 calc R U
C32A C 0.74026(16) 0.32180(16) 0.16946(4) 0.0212(4) Uani 1 1 d . .
C33A C 0.63100(16) 0.31450(16) 0.17981(4) 0.0211(4) Uani 1 1 d . .
H33A H 0.5970 0.2630 0.1684 0.025 Uiso 1 1 calc R U
C34A C 0.57175(17) 0.41040(17) 0.17477(5) 0.0269(5) Uani 1 1 d . .
H34A H 0.6082 0.4656 0.1836 0.032 Uiso 1 1 calc R U
H34B H 0.5693 0.4237 0.1549 0.032 Uiso 1 1 calc R U
C35A C 0.46454(17) 0.40556(17) 0.18577(5) 0.0267(5) Uani 1 1 d . .
C36A C 0.43760(19) 0.45645(19) 0.20912(5) 0.0319(5) Uani 1 1 d . .
H36A H 0.4866 0.4969 0.2179 0.038 Uiso 1 1 calc R U
C37A C 0.3398(2) 0.4493(2) 0.21987(6) 0.0382(6) Uani 1 1 d . .
H37A H 0.3222 0.4856 0.2358 0.046 Uiso 1 1 calc R U
C38A C 0.2687(2) 0.3900(2) 0.20764(6) 0.0401(6) Uani 1 1 d . .
H38A H 0.2025 0.3838 0.2153 0.048 Uiso 1 1 calc R U
C39A C 0.2938(2) 0.3393(2) 0.18407(6) 0.0409(6) Uani 1 1 d . .
H39A H 0.2444 0.2990 0.1754 0.049 Uiso 1 1 calc R U
C40A C 0.39096(19) 0.34731(19) 0.17314(6) 0.0339(6) Uani 1 1 d . .
H40A H 0.4075 0.3127 0.1569 0.041 Uiso 1 1 calc R U
O1B O 0.41061(16) 0.58074(16) 0.00128(4) 0.0496(5) Uani 1 1 d . .
O2B O 0.54747(14) 0.46440(14) 0.07423(4) 0.0399(4) Uani 1 1 d . .
O3B O 0.70783(14) 0.29634(12) 0.05429(3) 0.0320(4) Uani 1 1 d . .
O4B O 0.54982(14) 0.22423(15) 0.12651(3) 0.0395(4) Uani 1 1 d . .
O5B O 0.28518(13) 0.23254(13) 0.03745(4) 0.0339(4) Uani 1 1 d . .
O6B O 0.45069(16) 0.25410(14) -0.03298(4) 0.0416(5) Uani 1 1 d . .
O7B O 0.90946(13) 0.20285(14) 0.08650(3) 0.0346(4) Uani 1 1 d . .
H7OB H 0.9218 0.2230 0.0706 0.052 Uiso 1 1 d R U
N1B N 0.54552(15) 0.47705(15) -0.00108(4) 0.0278(4) Uani 1 1 d . .
H1BA H 0.6048 0.4615 0.0061 0.033 Uiso 1 1 calc R U
N2B N 0.63401(17) 0.55916(14) 0.04417(4) 0.0302(4) Uani 1 1 d . .
H2BB H 0.6938 0.5707 0.0367 0.036 Uiso 1 1 calc R U
N3B N 0.73151(16) 0.38288(14) 0.09290(4) 0.0273(4) Uani 1 1 d . .
H3BC H 0.7385 0.3811 0.1108 0.033 Uiso 1 1 calc R U
N4B N 0.63631(14) 0.14858(13) 0.09243(4) 0.0224(4) Uani 1 1 d . .
H4BA H 0.6354 0.0984 0.0811 0.027 Uiso 1 1 calc R U
N5B N 0.45853(15) 0.11228(14) 0.06589(4) 0.0245(4) Uani 1 1 d . .
N6B N 0.35700(16) 0.33854(15) 0.06752(4) 0.0310(4) Uani 1 1 d . .
H6BB H 0.4130 0.3519 0.0767 0.037 Uiso 1 1 calc R U
N7B N 0.50978(15) 0.28528(15) 0.00927(4) 0.0274(4) Uani 1 1 d . .
H7BB H 0.5364 0.3300 0.0201 0.033 Uiso 1 1 calc R U
C1B C 0.4934(2) 0.55330(19) 0.00956(5) 0.0337(6) Uani 1 1 d . .
C2B C 0.5446(2) 0.60737(18) 0.03320(5) 0.0345(6) Uani 1 1 d . .
H2BA H 0.4936 0.6130 0.0483 0.041 Uiso 1 1 calc R U
C3B C 0.5720(3) 0.7124(2) 0.02394(6) 0.0454(7) Uani 1 1 d . .
H3BA H 0.6133 0.7085 0.0071 0.054 Uiso 1 1 calc R U
H3BB H 0.5084 0.7482 0.0195 0.054 Uiso 1 1 calc R U
C4B C 0.6302(2) 0.77006(18) 0.04508(6) 0.0417(7) Uani 1 1 d . .
C5B C 0.7223(3) 0.8144(2) 0.03880(7) 0.0606(9) Uani 1 1 d . .
H5BA H 0.7477 0.8102 0.0207 0.073 Uiso 1 1 calc R U
C6B C 0.7779(3) 0.8645(3) 0.05821(8) 0.0713(11) Uani 1 1 d . .
H6BA H 0.8408 0.8942 0.0533 0.086 Uiso 1 1 calc R U
C7B C 0.7428(3) 0.8718(2) 0.08451(7) 0.0576(9) Uani 1 1 d . .
H7BA H 0.7810 0.9064 0.0979 0.069 Uiso 1 1 calc R U
C8B C 0.6517(3) 0.8283(2) 0.09135(6) 0.0475(7) Uani 1 1 d . .
H8BA H 0.6270 0.8327 0.1096 0.057 Uiso 1 1 calc R U
C9B C 0.5957(2) 0.7781(2) 0.07183(6) 0.0454(7) Uani 1 1 d . .
H9BA H 0.5327 0.7487 0.0768 0.055 Uiso 1 1 calc R U
C10B C 0.6280(2) 0.49703(16) 0.06555(5) 0.0288(5) Uani 1 1 d . .
C11B C 0.73074(19) 0.47727(17) 0.07907(5) 0.0283(5) Uani 1 1 d . .
H11B H 0.7851 0.4776 0.0648 0.034 Uiso 1 1 calc R U
C12B C 0.7527(2) 0.55882(18) 0.09973(6) 0.0356(6) Uani 1 1 d . .
H12B H 0.6999 0.5566 0.1142 0.043 Uiso 1 1 calc R U
H12C H 0.7467 0.6231 0.0904 0.043 Uiso 1 1 calc R U
C13B C 0.8578(2) 0.5528(2) 0.11326(6) 0.0414(6) Uani 1 1 d . .
H13B H 0.8649 0.4862 0.1218 0.050 Uiso 1 1 calc R U
C14B C 0.9437(3) 0.5658(3) 0.09262(9) 0.0718(11) Uani 1 1 d . .
H14D H 1.0095 0.5612 0.1020 0.108 Uiso 1 1 calc R U
H14E H 0.9377 0.6304 0.0839 0.108 Uiso 1 1 calc R U
H14F H 0.9392 0.5143 0.0787 0.108 Uiso 1 1 calc R U
C15B C 0.8643(3) 0.6291(3) 0.13575(9) 0.0812(13) Uani 1 1 d . .
H15D H 0.8083 0.6192 0.1487 0.122 Uiso 1 1 calc R U
H15E H 0.8592 0.6950 0.1278 0.122 Uiso 1 1 calc R U
H15F H 0.9296 0.6225 0.1453 0.122 Uiso 1 1 calc R U
C16B C 0.72189(17) 0.29965(17) 0.07926(5) 0.0242(5) Uani 1 1 d . .
C17B C 0.73000(17) 0.20450(16) 0.09557(4) 0.0233(5) Uani 1 1 d . .
H17B H 0.7406 0.2204 0.1153 0.028 Uiso 1 1 calc R U
C18B C 0.82007(17) 0.14552(18) 0.08505(5) 0.0271(5) Uani 1 1 d . .
H18C H 0.8285 0.0853 0.0962 0.032 Uiso 1 1 calc R U
H18D H 0.8076 0.1255 0.0659 0.032 Uiso 1 1 calc R U
C19B C 0.55091(18) 0.17103(17) 0.10633(4) 0.0248(5) Uani 1 1 d . .
C20B C 0.45459(17) 0.12477(17) 0.09548(4) 0.0251(5) Uani 1 1 d . .
H20B H 0.3947 0.1665 0.1005 0.030 Uiso 1 1 calc R U
C21B C 0.4378(2) 0.01916(19) 0.10578(5) 0.0336(6) Uani 1 1 d . .
H21C H 0.5037 -0.0135 0.1095 0.040 Uiso 1 1 calc R U
H21D H 0.3964 0.0190 0.1227 0.040 Uiso 1 1 calc R U
C22B C 0.3822(3) -0.0318(2) 0.08287(7) 0.0539(8) Uani 1 1 d . .
H22C H 0.4177 -0.0934 0.0778 0.065 Uiso 1 1 calc R U
H22D H 0.3118 -0.0483 0.0885 0.065 Uiso 1 1 calc R U
C23B C 0.3805(2) 0.03826(19) 0.05902(6) 0.0397(6) Uani 1 1 d . .
H23C H 0.3979 0.0039 0.0418 0.048 Uiso 1 1 calc R U
H23D H 0.3126 0.0692 0.0571 0.048 Uiso 1 1 calc R U
C24B C 0.46043(17) 0.20391(17) 0.05016(4) 0.0233(5) Uani 1 1 d . .
H24B H 0.5131 0.2472 0.0587 0.028 Uiso 1 1 calc R U
C25B C 0.35941(18) 0.26064(16) 0.05082(4) 0.0247(5) Uani 1 1 d . .
C26B C 0.2686(2) 0.4041(2) 0.07199(5) 0.0364(6) Uani 1 1 d . .
C27B C 0.2461(3) 0.4603(3) 0.04617(7) 0.0595(9) Uani 1 1 d . .
H27D H 0.2241 0.4145 0.0319 0.089 Uiso 1 1 calc R U
H27E H 0.3076 0.4949 0.0402 0.089 Uiso 1 1 calc R U
H27F H 0.1918 0.5082 0.0497 0.089 Uiso 1 1 calc R U
C28B C 0.1775(3) 0.3459(3) 0.08103(12) 0.0990(18) Uani 1 1 d . .
H28D H 0.1580 0.2997 0.0666 0.149 Uiso 1 1 calc R U
H28E H 0.1206 0.3907 0.0847 0.149 Uiso 1 1 calc R U
H28F H 0.1943 0.3093 0.0977 0.149 Uiso 1 1 calc R U
C29B C 0.3016(3) 0.4774(4) 0.09357(9) 0.0883(16) Uani 1 1 d . .
H29D H 0.3161 0.4426 0.1107 0.132 Uiso 1 1 calc R U
H29E H 0.2470 0.5253 0.0966 0.132 Uiso 1 1 calc R U
H29F H 0.3631 0.5117 0.0874 0.132 Uiso 1 1 calc R U
C30B C 0.49320(18) 0.18674(17) 0.02036(5) 0.0260(5) Uani 1 1 d . .
H30B H 0.4358 0.1550 0.0102 0.031 Uiso 1 1 calc R U
C31B C 0.5881(2) 0.1230(2) 0.01749(5) 0.0341(6) Uani 1 1 d . .
H31D H 0.6048 0.1152 -0.0019 0.051 Uiso 1 1 calc R U
H31E H 0.5753 0.0583 0.0256 0.051 Uiso 1 1 calc R U
H31F H 0.6452 0.1545 0.0269 0.051 Uiso 1 1 calc R U
C32B C 0.48726(18) 0.31163(18) -0.01620(5) 0.0277(5) Uani 1 1 d . .
C33B C 0.50792(18) 0.41942(18) -0.02399(5) 0.0276(5) Uani 1 1 d . .
H33B H 0.4419 0.4491 -0.0300 0.033 Uiso 1 1 calc R U
C34B C 0.58216(19) 0.42388(18) -0.04824(5) 0.0292(5) Uani 1 1 d . .
H34C H 0.6499 0.4003 -0.0422 0.035 Uiso 1 1 calc R U
H34D H 0.5578 0.3791 -0.0628 0.035 Uiso 1 1 calc R U
C35B C 0.59309(19) 0.52603(19) -0.05990(5) 0.0336(6) Uani 1 1 d . .
C36B C 0.6569(2) 0.5952(2) -0.04789(6) 0.0426(7) Uani 1 1 d . .
H36B H 0.6948 0.5780 -0.0321 0.051 Uiso 1 1 calc R U
C37B C 0.6658(3) 0.6889(2) -0.05875(8) 0.0613(10) Uani 1 1 d . .
H37B H 0.7087 0.7359 -0.0502 0.074 Uiso 1 1 calc R U
C38B C 0.6128(3) 0.7139(3) -0.08183(10) 0.0757(13) Uani 1 1 d . .
H38B H 0.6197 0.7778 -0.0894 0.091 Uiso 1 1 calc R U
C39B C 0.5489(3) 0.6451(3) -0.09417(9) 0.0749(13) Uani 1 1 d . .
H39B H 0.5117 0.6624 -0.1101 0.090 Uiso 1 1 calc R U
C40B C 0.5396(2) 0.5518(3) -0.08327(6) 0.0489(8) Uani 1 1 d . .
H40B H 0.4963 0.5051 -0.0918 0.059 Uiso 1 1 calc R U
O1W O 1.0071(2) 0.44487(16) 0.25576(6) 0.0696(8) Uani 1 1 d . .
H1WA H 1.0402 0.3920 0.2564 0.104 Uiso 1 1 d R U
H1WB H 0.9514 0.4392 0.2640 0.104 Uiso 1 1 d R U
O2W O 0.75109(13) 0.39051(12) 0.00622(3) 0.0302(4) Uani 1 1 d . .
H2WA H 0.7544 0.3581 0.0208 0.045 Uiso 1 1 d R U
H2WB H 0.7659 0.3459 -0.0050 0.045 Uiso 1 1 d R U
O1S O 0.49670(16) 0.11495(15) 0.21172(5) 0.0515(5) Uani 1 1 d . .
H1S H 0.4612 0.1029 0.2256 0.077 Uiso 1 1 d R U
C1S C 0.4426(3) 0.0964(3) 0.18774(8) 0.0650(10) Uani 1 1 d . .
H1S1 H 0.3752 0.1271 0.1889 0.098 Uiso 1 1 calc R U
H1S2 H 0.4349 0.0253 0.1853 0.098 Uiso 1 1 calc R U
H1S3 H 0.4798 0.1239 0.1722 0.098 Uiso 1 1 calc R U
O2S O 0.82573(19) 0.57328(16) 0.01584(5) 0.0605(6) Uani 1 1 d . .
H2S H 0.8122 0.5151 0.0114 0.091 Uiso 1 1 d R U
C2S C 0.9299(4) 0.5952(4) 0.01615(9) 0.0985(18) Uani 1 1 d . .
H2S1 H 0.9403 0.6606 0.0241 0.148 Uiso 1 1 calc R U
H2S2 H 0.9564 0.5941 -0.0026 0.148 Uiso 1 1 calc R U
H2S3 H 0.9660 0.5461 0.0272 0.148 Uiso 1 1 calc R U

loop_
_atom_site_aniso_label
_atom_site_aniso_U_11
_atom_site_aniso_U_22
_atom_site_aniso_U_33
_atom_site_aniso_U_23
_atom_site_aniso_U_13
_atom_site_aniso_U_12
O1A 0.0371(9) 0.0244(8) 0.0245(8) -0.0013(7) 0.0014(7) -0.0069(7)
O2A 0.0305(8) 0.0304(8) 0.0257(8) -0.0086(7) -0.0017(7) 0.0034(7)
O3A 0.0356(10) 0.0215(9) 0.120(2) -0.0134(11) 0.0263(12) -0.0026(8)
O4A 0.0526(11) 0.0218(8) 0.0290(9) 0.0004(7) -0.0035(8) 0.0094(8)
O5A 0.0369(9) 0.0410(10) 0.0197(8) -0.0015(7) 0.0038(7) -0.0050(8)
O6A 0.0263(8) 0.0314(8) 0.0229(8) 0.0063(7) 0.0016(6) 0.0015(7)
O7A 0.0209(8) 0.0266(8) 0.0378(9) 0.0035(7) 0.0017(7) 0.0028(6)
N1A 0.0227(9) 0.0202(8) 0.0186(9) 0.0001(7) 0.0001(7) -0.0008(7)
N2A 0.0237(9) 0.0228(9) 0.0182(8) -0.0037(7) -0.0011(7) 0.0017(8)
N3A 0.0227(9) 0.0222(9) 0.0340(11) -0.0070(8) 0.0034(8) -0.0005(8)
N4A 0.0256(9) 0.0189(9) 0.0270(10) 0.0033(7) -0.0015(8) 0.0008(7)
N5A 0.0206(9) 0.0280(10) 0.0239(10) 0.0052(8) 0.0021(8) 0.0054(8)
N6A 0.0289(10) 0.0238(9) 0.0202(9) -0.0001(8) 0.0017(8) -0.0021(8)
N7A 0.0207(9) 0.0253(9) 0.0233(9) 0.0038(8) 0.0014(8) 0.0028(7)
C1A 0.0217(11) 0.0212(10) 0.0216(11) -0.0019(9) 0.0017(9) 0.0015(9)
C2A 0.0238(11) 0.0233(10) 0.0206(11) -0.0006(9) -0.0008(9) 0.0004(9)
C3A 0.0279(12) 0.0272(11) 0.0238(11) 0.0001(9) 0.0019(9) 0.0058(10)
C4A 0.0238(11) 0.0242(11) 0.0268(11) -0.0014(9) 0.0060(9) 0.0042(9)
C5A 0.0408(14) 0.0310(13) 0.0398(14) -0.0078(11) 0.0077(12) -0.0044(11)
C6A 0.072(2) 0.0303(14) 0.063(2) -0.0010(14) 0.0313(18) -0.0091(14)
C7A 0.086(3) 0.0411(16) 0.0363(16) 0.0084(13) 0.0268(16) 0.0159(17)
C8A 0.065(2) 0.0567(19) 0.0237(13) -0.0055(13) 0.0037(13) 0.0115(16)
C9A 0.0391(14) 0.0393(14) 0.0281(13) -0.0067(11) 0.0017(11) -0.0026(11)
C10A 0.0236(11) 0.0195(10) 0.0184(10) 0.0015(9) 0.0039(8) -0.0020(8)
C11A 0.0244(11) 0.0208(10) 0.0229(11) -0.0017(9) 0.0023(9) -0.0011(9)
C12A 0.0320(12) 0.0263(11) 0.0247(11) 0.0034(9) -0.0022(10) -0.0001(10)
C13A 0.0369(13) 0.0359(13) 0.0226(12) 0.0049(10) 0.0012(10) 0.0011(11)
C14A 0.068(2) 0.0472(17) 0.0325(14) 0.0101(13) 0.0071(14) -0.0048(15)
C15A 0.0524(16) 0.0385(14) 0.0245(12) -0.0014(11) -0.0007(12) 0.0037(12)
C16A 0.0235(11) 0.0204(11) 0.0325(12) 0.0022(9) 0.0005(10) 0.0027(9)
C17A 0.0232(11) 0.0210(10) 0.0260(11) 0.0037(9) 0.0008(9) 0.0027(9)
C18A 0.0252(11) 0.0231(11) 0.0323(12) -0.0030(10) -0.0017(10) 0.0032(9)
C19A 0.0213(10) 0.0238(11) 0.0283(12) 0.0034(9) 0.0002(9) 0.0037(9)
C20A 0.0257(11) 0.0255(11) 0.0267(12) -0.0003(9) -0.0002(9) 0.0077(9)
C21A 0.0512(17) 0.066(2) 0.0355(15) 0.0126(14) 0.0121(13) 0.0326(16)
C22A 0.0369(14) 0.0457(15) 0.0409(15) 0.0081(12) 0.0135(12) 0.0091(12)
C23A 0.0250(11) 0.0364(13) 0.0276(12) 0.0102(10) 0.0055(10) 0.0023(10)
C24A 0.0208(10) 0.0249(11) 0.0211(11) 0.0021(9) 0.0009(9) 0.0022(9)
C25A 0.0228(11) 0.0244(11) 0.0211(11) 0.0030(9) -0.0001(9) 0.0040(9)
C26A 0.0358(13) 0.0253(12) 0.0289(12) -0.0027(10) 0.0040(11) -0.0071(10)
C27A 0.0346(14) 0.0513(16) 0.0400(15) -0.0039(13) -0.0047(12) -0.0107(12)
C28A 0.0597(18) 0.0279(13) 0.0521(18) -0.0085(12) 0.0165(15) -0.0039(13)
C29A 0.0398(14) 0.0349(13) 0.0390(14) 0.0022(11) 0.0104(12) -0.0104(11)
C30A 0.0185(10) 0.0255(11) 0.0304(12) 0.0033(9) 0.0025(9) 0.0026(9)
C31A 0.0261(12) 0.0292(13) 0.0617(18) -0.0032(12) -0.0020(12) 0.0001(10)
C32A 0.0224(11) 0.0227(10) 0.0186(10) -0.0035(9) -0.0017(9) 0.0015(8)
C33A 0.0218(10) 0.0248(11) 0.0168(10) 0.0008(9) -0.0014(8) 0.0023(9)
C34A 0.0251(11) 0.0275(12) 0.0279(12) 0.0067(10) 0.0016(9) 0.0051(9)
C35A 0.0252(12) 0.0261(11) 0.0289(12) 0.0071(10) 0.0012(10) 0.0083(9)
C36A 0.0335(13) 0.0348(13) 0.0274(12) 0.0016(10) 0.0001(10) 0.0067(11)
C37A 0.0412(15) 0.0424(15) 0.0309(13) 0.0051(11) 0.0104(11) 0.0138(12)
C38A 0.0294(13) 0.0405(14) 0.0506(16) 0.0117(13) 0.0130(12) 0.0080(11)
C39A 0.0251(12) 0.0371(14) 0.0605(18) -0.0034(13) 0.0004(12) 0.0033(11)
C40A 0.0279(12) 0.0359(13) 0.0379(14) -0.0044(11) -0.0007(11) 0.0087(10)
O1B 0.0455(12) 0.0521(12) 0.0511(12) -0.0065(10) -0.0156(10) 0.0220(10)
O2B 0.0366(10) 0.0385(10) 0.0446(11) 0.0112(8) -0.0035(9) -0.0035(8)
O3B 0.0476(10) 0.0276(8) 0.0208(8) 0.0025(7) -0.0049(7) -0.0027(7)
O4B 0.0376(10) 0.0553(12) 0.0255(9) -0.0137(8) 0.0020(8) -0.0014(9)
O5B 0.0272(9) 0.0318(9) 0.0428(10) -0.0045(8) -0.0054(8) -0.0004(7)
O6B 0.0578(12) 0.0406(10) 0.0265(9) 0.0061(8) -0.0138(9) -0.0110(9)
O7B 0.0249(8) 0.0520(11) 0.0269(9) 0.0074(8) 0.0010(7) -0.0043(8)
N1B 0.0280(10) 0.0309(10) 0.0247(10) 0.0018(8) -0.0035(8) 0.0038(8)
N2B 0.0368(11) 0.0249(10) 0.0288(11) 0.0028(8) -0.0036(9) 0.0014(8)
N3B 0.0374(11) 0.0238(10) 0.0206(9) 0.0027(8) -0.0042(8) -0.0010(8)
N4B 0.0252(9) 0.0203(9) 0.0218(9) -0.0003(7) 0.0006(8) 0.0006(7)
N5B 0.0283(10) 0.0247(9) 0.0203(9) 0.0019(8) -0.0016(8) -0.0015(8)
N6B 0.0295(10) 0.0392(11) 0.0242(10) -0.0056(9) -0.0035(8) 0.0070(9)
N7B 0.0338(11) 0.0301(10) 0.0184(9) 0.0023(8) 0.0000(8) -0.0046(8)
C1B 0.0378(14) 0.0305(13) 0.0327(13) 0.0068(10) -0.0047(11) 0.0059(11)
C2B 0.0440(15) 0.0272(12) 0.0321(13) 0.0028(11) -0.0025(12) 0.0087(11)
C3B 0.071(2) 0.0284(14) 0.0372(14) 0.0063(11) -0.0056(14) 0.0061(13)
C4B 0.0649(19) 0.0214(12) 0.0388(15) 0.0039(11) 0.0017(14) 0.0054(12)
C5B 0.089(3) 0.0487(18) 0.0442(18) 0.0022(15) 0.0194(18) -0.0197(18)
C6B 0.093(3) 0.062(2) 0.059(2) -0.0075(18) 0.021(2) -0.038(2)
C7B 0.083(2) 0.0380(16) 0.0520(19) -0.0089(14) 0.0064(18) -0.0207(16)
C8B 0.066(2) 0.0340(14) 0.0427(16) -0.0086(12) 0.0095(15) 0.0000(14)
C9B 0.0519(17) 0.0330(14) 0.0514(17) -0.0040(13) 0.0113(14) 0.0005(13)
C10B 0.0379(14) 0.0201(11) 0.0283(12) 0.0002(9) -0.0029(11) -0.0017(10)
C11B 0.0347(13) 0.0226(11) 0.0275(12) 0.0032(9) -0.0011(10) -0.0020(9)
C12B 0.0415(14) 0.0255(12) 0.0399(14) -0.0027(11) -0.0075(12) -0.0017(11)
C13B 0.0460(16) 0.0338(14) 0.0443(16) 0.0028(12) -0.0142(13) -0.0099(12)
C14B 0.0472(19) 0.090(3) 0.078(3) 0.013(2) -0.0081(18) -0.0252(19)
C15B 0.077(3) 0.076(3) 0.091(3) -0.039(2) -0.033(2) -0.004(2)
C16B 0.0247(11) 0.0253(11) 0.0224(11) 0.0008(9) -0.0012(9) -0.0010(9)
C17B 0.0254(11) 0.0248(11) 0.0196(10) 0.0027(9) -0.0021(9) -0.0026(9)
C18B 0.0263(11) 0.0313(12) 0.0237(11) 0.0026(10) -0.0012(9) 0.0017(9)
C19B 0.0299(12) 0.0257(11) 0.0188(11) 0.0031(9) 0.0005(9) 0.0009(9)
C20B 0.0239(11) 0.0304(12) 0.0209(11) 0.0036(9) 0.0029(9) 0.0011(9)
C21B 0.0334(13) 0.0357(14) 0.0317(13) 0.0114(11) 0.0018(11) -0.0053(11)
C22B 0.073(2) 0.0400(15) 0.0493(17) 0.0144(14) -0.0248(16) -0.0185(15)
C23B 0.0483(16) 0.0329(13) 0.0379(14) 0.0057(11) -0.0137(12) -0.0140(12)
C24B 0.0259(11) 0.0250(11) 0.0190(11) 0.0009(9) -0.0010(9) -0.0013(9)
C25B 0.0271(11) 0.0274(11) 0.0195(10) 0.0046(9) 0.0016(9) -0.0003(9)
C26B 0.0334(13) 0.0418(14) 0.0341(13) -0.0055(12) 0.0010(11) 0.0126(11)
C27B 0.069(2) 0.0532(19) 0.056(2) -0.0024(16) -0.0084(18) 0.0237(17)
C28B 0.070(3) 0.067(2) 0.160(5) 0.030(3) 0.076(3) 0.027(2)
C29B 0.076(3) 0.110(3) 0.078(3) -0.061(3) -0.025(2) 0.053(3)
C30B 0.0305(12) 0.0286(12) 0.0190(11) 0.0015(9) 0.0003(9) -0.0019(10)
C31B 0.0371(14) 0.0394(14) 0.0260(12) -0.0059(11) 0.0054(11) 0.0047(11)
C32B 0.0242(11) 0.0361(13) 0.0228(12) 0.0030(10) -0.0011(9) -0.0012(10)
C33B 0.0270(12) 0.0321(12) 0.0238(11) 0.0056(10) -0.0036(10) 0.0015(10)
C34B 0.0300(12) 0.0327(13) 0.0249(12) 0.0039(10) -0.0008(10) 0.0010(10)
C35B 0.0304(13) 0.0369(14) 0.0335(13) 0.0077(11) 0.0103(11) 0.0052(11)
C36B 0.0437(15) 0.0371(14) 0.0470(16) 0.0030(13) 0.0154(13) 0.0017(12)
C37B 0.064(2) 0.0358(16) 0.084(3) 0.0049(17) 0.033(2) 0.0002(15)
C38B 0.072(3) 0.049(2) 0.105(3) 0.044(2) 0.043(2) 0.0194(19)
C39B 0.060(2) 0.088(3) 0.077(3) 0.056(2) 0.018(2) 0.024(2)
C40B 0.0387(15) 0.067(2) 0.0412(16) 0.0240(15) 0.0052(13) 0.0077(14)
O1W 0.0677(15) 0.0365(11) 0.104(2) 0.0305(12) 0.0380(15) 0.0191(11)
O2W 0.0340(9) 0.0311(9) 0.0255(8) 0.0043(7) 0.0004(7) 0.0035(7)
O1S 0.0448(11) 0.0509(12) 0.0587(13) -0.0075(10) 0.0180(10) -0.0197(10)
C1S 0.055(2) 0.060(2) 0.080(3) -0.0009(19) 0.0113(19) -0.0113(17)
O2S 0.0676(15) 0.0401(12) 0.0739(16) -0.0029(11) 0.0138(12) -0.0144(11)
C2S 0.098(3) 0.118(4) 0.080(3) -0.036(3) 0.043(3) -0.068(3)

loop_
_atom_type_symbol
_atom_type_description
_atom_type_scat_dispersion_real
_atom_type_scat_dispersion_imag
_atom_type_scat_source
C C 0.0181 0.0091 'International Tables Vol C Tables 4.2.6.8 and 6.1.1.4'
H H 0.0000 0.0000 'International Tables Vol C Tables 4.2.6.8 and 6.1.1.4'
N N 0.0311 0.0180 'International Tables Vol C Tables 4.2.6.8 and 6.1.1.4'
O O 0.0492 0.0322 'International Tables Vol C Tables 4.2.6.8 and 6.1.1.4'

loop_
_geom_angle_atom_site_label_1
_geom_angle_atom_site_label_2
_geom_angle_atom_site_label_3
_geom_angle
C18A O7A H7OA 103.8
C1A N1A C33A 122.44(18)
C1A N1A H1AA 118.8
C33A N1A H1AA 118.8
C10A N2A C2A 121.93(18)
C10A N2A H2AB 119.0
C2A N2A H2AB 119.0
C16A N3A C11A 123.93(19)
C16A N3A H3AC 118.0
C11A N3A H3AC 118.0
C19A N4A C17A 124.13(18)
C19A N4A H4AA 117.9
C17A N4A H4AA 117.9
C20A N5A C24A 112.98(18)
C20A N5A C23A 107.47(18)
C24A N5A C23A 117.61(17)
C25A N6A C26A 125.01(19)
C25A N6A H6AB 117.5
C26A N6A H6AB 117.5
C32A N7A C30A 121.14(19)
C32A N7A H7AB 119.4
C30A N7A H7AB 119.4
O1A C1A N1A 123.6(2)
O1A C1A C2A 121.10(19)
N1A C1A C2A 115.28(18)
N2A C2A C1A 109.66(18)
N2A C2A C3A 110.33(18)
C1A C2A C3A 109.46(18)
N2A C2A H2AA 109.1
C1A C2A H2AA 109.1
C3A C2A H2AA 109.1
C4A C3A C2A 113.71(18)
C4A C3A H3AA 108.8
C2A C3A H3AA 108.8
C4A C3A H3AB 108.8
C2A C3A H3AB 108.8
H3AA C3A H3AB 107.7
C9A C4A C5A 118.0(2)
C9A C4A C3A 121.3(2)
C5A C4A C3A 120.7(2)
C6A C5A C4A 120.4(3)
C6A C5A H5AA 119.8
C4A C5A H5AA 119.8
C7A C6A C5A 120.5(3)
C7A C6A H6AA 119.7
C5A C6A H6AA 119.7
C8A C7A C6A 119.7(3)
C8A C7A H7AA 120.1
C6A C7A H7AA 120.1
C7A C8A C9A 120.2(3)
C7A C8A H8AA 119.9
C9A C8A H8AA 119.9
C4A C9A C8A 121.2(3)
C4A C9A H9AA 119.4
C8A C9A H9AA 119.4
O2A C10A N2A 122.6(2)
O2A C10A C11A 122.42(19)
N2A C10A C11A 114.80(18)
N3A C11A C10A 110.72(18)
N3A C11A C12A 107.75(18)
C10A C11A C12A 110.40(18)
N3A C11A H11A 109.3
C10A C11A H11A 109.3
C12A C11A H11A 109.3
C13A C12A C11A 117.03(19)
C13A C12A H12A 108.0
C11A C12A H12A 108.0
C13A C12A H12D 108.0
C11A C12A H12D 108.0
H12A C12A H12D 107.3
C15A C13A C12A 111.9(2)
C15A C13A C14A 110.6(2)
C12A C13A C14A 109.6(2)
C15A C13A H13A 108.2
C12A C13A H13A 108.2
C14A C13A H13A 108.2
C13A C14A H14A 109.5
C13A C14A H14B 109.5
H14A C14A H14B 109.5
C13A C14A H14C 109.5
H14A C14A H14C 109.5
H14B C14A H14C 109.5
C13A C15A H15A 109.5
C13A C15A H15B 109.5
H15A C15A H15B 109.5
C13A C15A H15C 109.5
H15A C15A H15C 109.5
H15B C15A H15C 109.5
O3A C16A N3A 124.4(2)
O3A C16A C17A 119.5(2)
N3A C16A C17A 116.13(19)
N4A C17A C18A 114.33(19)
N4A C17A C16A 108.36(18)
C18A C17A C16A 109.48(18)
N4A C17A H17A 108.2
C18A C17A H17A 108.2
C16A C17A H17A 108.2
O7A C18A C17A 111.53(18)
O7A C18A H18A 109.3
C17A C18A H18A 109.3
O7A C18A H18B 109.3
C17A C18A H18B 109.3
H18A C18A H18B 108.0
O4A C19A N4A 123.2(2)
O4A C19A C20A 120.1(2)
N4A C19A C20A 116.68(19)
N5A C20A C19A 112.01(18)
N5A C20A C21A 106.0(2)
C19A C20A C21A 114.0(2)
N5A C20A H20A 108.2
C19A C20A H20A 108.2
C21A C20A H20A 108.2
C22A C21A C20A 105.9(2)
C22A C21A H21A 110.5
C20A C21A H21A 110.5
C22A C21A H21B 110.5
C20A C21A H21B 110.5
H21A C21A H21B 108.7
C21A C22A C23A 105.6(2)
C21A C22A H22A 110.6
C23A C22A H22A 110.6
C21A C22A H22B 110.6
C23A C22A H22B 110.6
H22A C22A H22B 108.8
N5A C23A C22A 103.28(19)
N5A C23A H23A 111.1
C22A C23A H23A 111.1
N5A C23A H23B 111.1
C22A C23A H23B 111.1
H23A C23A H23B 109.1
N5A C24A C30A 110.67(18)
N5A C24A C25A 112.82(18)
C30A C24A C25A 111.04(17)
N5A C24A H24A 107.3
C30A C24A H24A 107.3
C25A C24A H24A 107.3
O5A C25A N6A 124.1(2)
O5A C25A C24A 121.2(2)
N6A C25A C24A 114.65(19)
N6A C26A C29A 105.78(19)
N6A C26A C27A 110.1(2)
C29A C26A C27A 110.1(2)
N6A C26A C28A 109.8(2)
C29A C26A C28A 109.6(2)
C27A C26A C28A 111.3(2)
C26A C27A H27A 109.5
C26A C27A H27B 109.5
H27A C27A H27B 109.5
C26A C27A H27C 109.5
H27A C27A H27C 109.5
H27B C27A H27C 109.5
C26A C28A H28A 109.5
C26A C28A H28B 109.5
H28A C28A H28B 109.5
C26A C28A H28C 109.5
H28A C28A H28C 109.5
H28B C28A H28C 109.5
C26A C29A H29A 109.5
C26A C29A H29B 109.5
H29A C29A H29B 109.5
C26A C29A H29C 109.5
H29A C29A H29C 109.5
H29B C29A H29C 109.5
N7A C30A C31A 110.47(19)
N7A C30A C24A 108.28(18)
C31A C30A C24A 112.54(19)
N7A C30A H30A 108.5
C31A C30A H30A 108.5
C24A C30A H30A 108.5
C30A C31A H31A 109.5
C30A C31A H31B 109.5
H31A C31A H31B 109.5
C30A C31A H31C 109.5
H31A C31A H31C 109.5
H31B C31A H31C 109.5
O6A C32A N7A 122.4(2)
O6A C32A C33A 120.51(19)
N7A C32A C33A 116.91(19)
N1A C33A C32A 112.11(17)
N1A C33A C34A 113.87(18)
C32A C33A C34A 111.53(18)
N1A C33A H33A 106.2
C32A C33A H33A 106.2
C34A C33A H33A 106.2
C35A C34A C33A 112.17(19)
C35A C34A H34A 109.2
C33A C34A H34A 109.2
C35A C34A H34B 109.2
C33A C34A H34B 109.2
H34A C34A H34B 107.9
C36A C35A C40A 118.3(2)
C36A C35A C34A 120.8(2)
C40A C35A C34A 120.9(2)
C35A C36A C37A 120.9(3)
C35A C36A H36A 119.5
C37A C36A H36A 119.5
C38A C37A C36A 120.3(3)
C38A C37A H37A 119.9
C36A C37A H37A 119.9
C37A C38A C39A 119.7(2)
C37A C38A H38A 120.2
C39A C38A H38A 120.2
C38A C39A C40A 120.1(3)
C38A C39A H39A 120.0
C40A C39A H39A 120.0
C39A C40A C35A 120.7(3)
C39A C40A H40A 119.7
C35A C40A H40A 119.7
C18B O7B H7OB 107.1
C1B N1B C33B 122.7(2)
C1B N1B H1BA 118.6
C33B N1B H1BA 118.6
C10B N2B C2B 121.7(2)
C10B N2B H2BB 119.2
C2B N2B H2BB 119.2
C16B N3B C11B 121.43(19)
C16B N3B H3BC 119.3
C11B N3B H3BC 119.3
C19B N4B C17B 122.14(18)
C19B N4B H4BA 118.9
C17B N4B H4BA 118.9
C20B N5B C24B 115.04(18)
C20B N5B C23B 106.32(19)
C24B N5B C23B 118.22(18)
C25B N6B C26B 125.9(2)
C25B N6B H6BB 117.1
C26B N6B H6BB 117.1
C32B N7B C30B 124.2(2)
C32B N7B H7BB 117.9
C30B N7B H7BB 117.9
O1B C1B N1B 124.1(3)
O1B C1B C2B 119.8(2)
N1B C1B C2B 116.1(2)
N2B C2B C1B 114.8(2)
N2B C2B C3B 109.9(2)
C1B C2B C3B 109.0(2)
N2B C2B H2BA 107.6
C1B C2B H2BA 107.6
C3B C2B H2BA 107.6
C4B C3B C2B 113.5(2)
C4B C3B H3BA 108.9
C2B C3B H3BA 108.9
C4B C3B H3BB 108.9
C2B C3B H3BB 108.9
H3BA C3B H3BB 107.7
C5B C4B C9B 117.3(3)
C5B C4B C3B 121.1(3)
C9B C4B C3B 121.5(3)
C6B C5B C4B 121.6(3)
C6B C5B H5BA 119.2
C4B C5B H5BA 119.2
C7B C6B C5B 120.3(3)
C7B C6B H6BA 119.8
C5B C6B H6BA 119.8
C6B C7B C8B 119.3(3)
C6B C7B H7BA 120.3
C8B C7B H7BA 120.3
C7B C8B C9B 120.3(3)
C7B C8B H8BA 119.8
C9B C8B H8BA 119.8
C8B C9B C4B 121.1(3)
C8B C9B H9BA 119.5
C4B C9B H9BA 119.5
O2B C10B N2B 123.2(2)
O2B C10B C11B 123.3(2)
N2B C10B C11B 113.3(2)
N3B C11B C10B 111.37(19)
N3B C11B C12B 109.38(19)
C10B C11B C12B 109.0(2)
N3B C11B H11B 109.0
C10B C11B H11B 109.0
C12B C11B H11B 109.0
C11B C12B C13B 114.6(2)
C11B C12B H12B 108.6
C13B C12B H12B 108.6
C11B C12B H12C 108.6
C13B C12B H12C 108.6
H12B C12B H12C 107.6
C15B C13B C14B 111.1(3)
C15B C13B C12B 109.1(3)
C14B C13B C12B 111.9(3)
C15B C13B H13B 108.2
C14B C13B H13B 108.2
C12B C13B H13B 108.2
C13B C14B H14D 109.5
C13B C14B H14E 109.5
H14D C14B H14E 109.5
C13B C14B H14F 109.5
H14D C14B H14F 109.5
H14E C14B H14F 109.5
C13B C15B H15D 109.5
C13B C15B H15E 109.5
H15D C15B H15E 109.5
C13B C15B H15F 109.5
H15D C15B H15F 109.5
H15E C15B H15F 109.5
O3B C16B N3B 123.1(2)
O3B C16B C17B 119.8(2)
N3B C16B C17B 117.13(19)
N4B C17B C18B 110.25(18)
N4B C17B C16B 109.25(18)
C18B C17B C16B 108.98(18)
N4B C17B H17B 109.4
C18B C17B H17B 109.4
C16B C17B H17B 109.4
O7B C18B C17B 109.77(19)
O7B C18B H18C 109.7
C17B C18B H18C 109.7
O7B C18B H18D 109.7
C17B C18B H18D 109.7
H18C C18B H18D 108.2
O4B C19B N4B 123.5(2)
O4B C19B C20B 121.4(2)
N4B C19B C20B 115.15(19)
N5B C20B C19B 111.61(18)
N5B C20B C21B 102.82(19)
C19B C20B C21B 113.21(19)
N5B C20B H20B 109.7
C19B C20B H20B 109.7
C21B C20B H20B 109.7
C22B C21B C20B 104.8(2)
C22B C21B H21C 110.8
C20B C21B H21C 110.8
C22B C21B H21D 110.8
C20B C21B H21D 110.8
H21C C21B H21D 108.9
C23B C22B C21B 107.0(2)
C23B C22B H22C 110.3
C21B C22B H22C 110.3
C23B C22B H22D 110.3
C21B C22B H22D 110.3
H22C C22B H22D 108.6
N5B C23B C22B 104.2(2)
N5B C23B H23C 110.9
C22B C23B H23C 110.9
N5B C23B H23D 110.9
C22B C23B H23D 110.9
H23C C23B H23D 108.9
N5B C24B C25B 113.70(18)
N5B C24B C30B 111.96(18)
C25B C24B C30B 109.74(18)
N5B C24B H24B 107.0
C25B C24B H24B 107.0
C30B C24B H24B 107.0
O5B C25B N6B 123.4(2)
O5B C25B C24B 121.0(2)
N6B C25B C24B 115.6(2)
N6B C26B C28B 110.5(2)
N6B C26B C27B 109.6(2)
C28B C26B C27B 111.0(3)
N6B C26B C29B 106.0(2)
C28B C26B C29B 111.6(3)
C27B C26B C29B 107.9(3)
C26B C27B H27D 109.5
C26B C27B H27E 109.5
H27D C27B H27E 109.5
C26B C27B H27F 109.5
H27D C27B H27F 109.5
H27E C27B H27F 109.5
C26B C28B H28D 109.5
C26B C28B H28E 109.5
H28D C28B H28E 109.5
C26B C28B H28F 109.5
H28D C28B H28F 109.5
H28E C28B H28F 109.5
C26B C29B H29D 109.5
C26B C29B H29E 109.5
H29D C29B H29E 109.5
C26B C29B H29F 109.5
H29D C29B H29F 109.5
H29E C29B H29F 109.5
N7B C30B C31B 111.4(2)
N7B C30B C24B 104.76(18)
C31B C30B C24B 113.71(19)
N7B C30B H30B 108.9
C31B C30B H30B 108.9
C24B C30B H30B 108.9
C30B C31B H31D 109.5
C30B C31B H31E 109.5
H31D C31B H31E 109.5
C30B C31B H31F 109.5
H31D C31B H31F 109.5
H31E C31B H31F 109.5
O6B C32B N7B 122.7(2)
O6B C32B C33B 120.6(2)
N7B C32B C33B 116.7(2)
N1B C33B C34B 111.06(19)
N1B C33B C32B 112.46(19)
C34B C33B C32B 109.9(2)
N1B C33B H33B 107.7
C34B C33B H33B 107.7
C32B C33B H33B 107.7
C35B C34B C33B 112.9(2)
C35B C34B H34C 109.0
C33B C34B H34C 109.0
C35B C34B H34D 109.0
C33B C34B H34D 109.0
H34C C34B H34D 107.8
C40B C35B C36B 118.9(3)
C40B C35B C34B 119.8(3)
C36B C35B C34B 121.4(2)
C37B C36B C35B 120.7(3)
C37B C36B H36B 119.6
C35B C36B H36B 119.6
C38B C37B C36B 120.1(4)
C38B C37B H37B 119.9
C36B C37B H37B 119.9
C37B C38B C39B 119.8(3)
C37B C38B H38B 120.1
C39B C38B H38B 120.1
C40B C39B C38B 120.1(4)
C40B C39B H39B 119.9
C38B C39B H39B 119.9
C39B C40B C35B 120.4(4)
C39B C40B H40B 119.8
C35B C40B H40B 119.8
H1WA O1W H1WB 110.6
H2WA O2W H2WB 99.5
C1S O1S H1S 111.3
O1S C1S H1S1 109.5
O1S C1S H1S2 109.5
H1S1 C1S H1S2 109.5
O1S C1S H1S3 109.5
H1S1 C1S H1S3 109.5
H1S2 C1S H1S3 109.5
C2S O2S H2S 114.2
O2S C2S H2S1 109.5
O2S C2S H2S2 109.5
H2S1 C2S H2S2 109.5
O2S C2S H2S3 109.5
H2S1 C2S H2S3 109.5
H2S2 C2S H2S3 109.5

loop_
_geom_bond_atom_site_label_1
_geom_bond_atom_site_label_2
_geom_bond_distance
O1A C1A 1.238(3)
O2A C10A 1.232(3)
O3A C16A 1.230(3)
O4A C19A 1.240(3)
O5A C25A 1.222(3)
O6A C32A 1.231(3)
O7A C18A 1.422(3)
O7A H7OA 0.8399
N1A C1A 1.330(3)
N1A C33A 1.457(3)
N1A H1AA 0.8800
N2A C10A 1.342(3)
N2A C2A 1.453(3)
N2A H2AB 0.8800
N3A C16A 1.316(3)
N3A C11A 1.452(3)
N3A H3AC 0.8800
N4A C19A 1.333(3)
N4A C17A 1.459(3)
N4A H4AA 0.8800
N5A C20A 1.470(3)
N5A C24A 1.472(3)
N5A C23A 1.479(3)
N6A C25A 1.346(3)
N6A C26A 1.479(3)
N6A H6AB 0.8800
N7A C32A 1.339(3)
N7A C30A 1.464(3)
N7A H7AB 0.8800
C1A C2A 1.529(3)
C2A C3A 1.535(3)
C2A H2AA 1.0000
C3A C4A 1.507(3)
C3A H3AA 0.9900
C3A H3AB 0.9900
C4A C9A 1.382(4)
C4A C5A 1.394(4)
C5A C6A 1.386(4)
C5A H5AA 0.9500
C6A C7A 1.370(5)
C6A H6AA 0.9500
C7A C8A 1.369(5)
C7A H7AA 0.9500
C8A C9A 1.383(4)
C8A H8AA 0.9500
C9A H9AA 0.9500
C10A C11A 1.526(3)
C11A C12A 1.543(3)
C11A H11A 1.0000
C12A C13A 1.523(3)
C12A H12A 0.9900
C12A H12D 0.9900
C13A C15A 1.520(4)
C13A C14A 1.524(4)
C13A H13A 1.0000
C14A H14A 0.9800
C14A H14B 0.9800
C14A H14C 0.9800
C15A H15A 0.9800
C15A H15B 0.9800
C15A H15C 0.9800
C16A C17A 1.531(3)
C17A C18A 1.519(3)
C17A H17A 1.0000
C18A H18A 0.9900
C18A H18B 0.9900
C19A C20A 1.516(3)
C20A C21A 1.532(4)
C20A H20A 1.0000
C21A C22A 1.500(4)
C21A H21A 0.9900
C21A H21B 0.9900
C22A C23A 1.516(3)
C22A H22A 0.9900
C22A H22B 0.9900
C23A H23A 0.9900
C23A H23B 0.9900
C24A C30A 1.536(3)
C24A C25A 1.540(3)
C24A H24A 1.0000
C26A C29A 1.522(3)
C26A C27A 1.525(4)
C26A C28A 1.530(4)
C27A H27A 0.9800
C27A H27B 0.9800
C27A H27C 0.9800
C28A H28A 0.9800
C28A H28B 0.9800
C28A H28C 0.9800
C29A H29A 0.9800
C29A H29B 0.9800
C29A H29C 0.9800
C30A C31A 1.520(3)
C30A H30A 1.0000
C31A H31A 0.9800
C31A H31B 0.9800
C31A H31C 0.9800
C32A C33A 1.524(3)
C33A C34A 1.539(3)
C33A H33A 1.0000
C34A C35A 1.508(3)
C34A H34A 0.9900
C34A H34B 0.9900
C35A C36A 1.383(3)
C35A C40A 1.394(4)
C36A C37A 1.391(4)
C36A H36A 0.9500
C37A C38A 1.371(4)
C37A H37A 0.9500
C38A C39A 1.384(4)
C38A H38A 0.9500
C39A C40A 1.387(4)
C39A H39A 0.9500
C40A H40A 0.9500
O1B C1B 1.218(3)
O2B C10B 1.223(3)
O3B C16B 1.237(3)
O4B C19B 1.225(3)
O5B C25B 1.234(3)
O6B C32B 1.232(3)
O7B C18B 1.411(3)
O7B H7OB 0.8400
N1B C1B 1.347(3)
N1B C33B 1.455(3)
N1B H1BA 0.8800
N2B C10B 1.348(3)
N2B C2B 1.448(3)
N2B H2BB 0.8800
N3B C16B 1.321(3)
N3B C11B 1.452(3)
N3B H3BC 0.8800
N4B C19B 1.346(3)
N4B C17B 1.454(3)
N4B H4BA 0.8800
N5B C20B 1.460(3)
N5B C24B 1.465(3)
N5B C23B 1.475(3)
N6B C25B 1.339(3)
N6B C26B 1.479(3)
N6B H6BB 0.8800
N7B C32B 1.331(3)
N7B C30B 1.462(3)
N7B H7BB 0.8800
C1B C2B 1.527(4)
C2B C3B 1.542(4)
C2B H2BA 1.0000
C3B C4B 1.506(4)
C3B H3BA 0.9900
C3B H3BB 0.9900
C4B C5B 1.385(5)
C4B C9B 1.390(4)
C5B C6B 1.379(5)
C5B H5BA 0.9500
C6B C7B 1.371(5)
C6B H6BA 0.9500
C7B C8B 1.376(5)
C7B H7BA 0.9500
C8B C9B 1.386(4)
C8B H8BA 0.9500
C9B H9BA 0.9500
C10B C11B 1.526(3)
C11B C12B 1.528(3)
C11B H11B 1.0000
C12B C13B 1.533(4)
C12B H12B 0.9900
C12B H12C 0.9900
C13B C15B 1.516(5)
C13B C14B 1.524(5)
C13B H13B 1.0000
C14B H14D 0.9800
C14B H14E 0.9800
C14B H14F 0.9800
C15B H15D 0.9800
C15B H15E 0.9800
C15B H15F 0.9800
C16B C17B 1.524(3)
C17B C18B 1.519(3)
C17B H17B 1.0000
C18B H18C 0.9900
C18B H18D 0.9900
C19B C20B 1.509(3)
C20B C21B 1.538(3)
C20B H20B 1.0000
C21B C22B 1.507(4)
C21B H21C 0.9900
C21B H21D 0.9900
C22B C23B 1.507(4)
C22B H22C 0.9900
C22B H22D 0.9900
C23B H23C 0.9900
C23B H23D 0.9900
C24B C25B 1.534(3)
C24B C30B 1.539(3)
C24B H24B 1.0000
C26B C28B 1.501(5)
C26B C27B 1.507(4)
C26B C29B 1.516(5)
C27B H27D 0.9800
C27B H27E 0.9800
C27B H27F 0.9800
C28B H28D 0.9800
C28B H28E 0.9800
C28B H28F 0.9800
C29B H29D 0.9800
C29B H29E 0.9800
C29B H29F 0.9800
C30B C31B 1.524(3)
C30B H30B 1.0000
C31B H31D 0.9800
C31B H31E 0.9800
C31B H31F 0.9800
C32B C33B 1.539(3)
C33B C34B 1.537(3)
C33B H33B 1.0000
C34B C35B 1.509(3)
C34B H34C 0.9900
C34B H34D 0.9900
C35B C40B 1.388(4)
C35B C36B 1.389(4)
C36B C37B 1.386(4)
C36B H36B 0.9500
C37B C38B 1.369(6)
C37B H37B 0.9500
C38B C39B 1.394(7)
C38B H38B 0.9500
C39B C40B 1.382(5)
C39B H39B 0.9500
C40B H40B 0.9500
O1W H1WA 0.8400
O1W H1WB 0.8400
O2W H2WA 0.8398
O2W H2WB 0.8402
O1S C1S 1.395(4)
O1S H1S 0.8403
C1S H1S1 0.9800
C1S H1S2 0.9800
C1S H1S3 0.9800
O2S C2S 1.399(5)
O2S H2S 0.8401
C2S H2S1 0.9800
C2S H2S2 0.9800
C2S H2S3 0.9800

loop_
_geom_hbond_atom_site_label_D
_geom_hbond_atom_site_label_H
_geom_hbond_atom_site_label_A
_geom_hbond_distance_DH
_geom_hbond_distance_HA
_geom_hbond_distance_DA
_geom_hbond_angle_DHA
_geom_hbond_site_symmetry_A
O7A H7OA O1A 0.84 1.91 2.744(2) 174.8 3_745
N1A H1AA O1S 0.88 1.97 2.819(3) 162.7 .
N2A H2AB O4A 0.88 2.16 2.909(2) 142.4 3_755
N3A H3AC O1W 0.88 1.97 2.841(3) 169.1 3_745
N6A H6AB O2A 0.88 2.36 3.156(2) 151.3 .
N7A H7AB O2A 0.88 2.50 3.315(2) 154.2 .
O7B H7OB O6B 0.84 1.91 2.739(2) 170.4 2
N1B H1BA O2W 0.88 2.15 2.965(3) 154.0 .
N2B H2BB O2S 0.88 2.01 2.880(3) 169.2 .
N3B H3BC O6A 0.88 1.96 2.842(3) 177.1 .
N6B H6BB O2B 0.88 2.34 3.048(3) 137.7 .
N7B H7BB N1B 0.88 2.26 2.698(3) 110.8 .
O1W H1WA O3A 0.84 1.87 2.708(3) 172.2 .
O1W H1WB O4A 0.84 2.03 2.847(3) 164.5 3_755
O2W H2WA O3B 0.84 1.94 2.739(2) 158.2 .
O2W H2WB O5B 0.84 1.93 2.752(2) 165.1 2
O1S H1S O7A 0.84 1.89 2.707(3) 163.2 1_455
O2S H2S O2W 0.84 1.89 2.713(3) 165.6 .
